data_2240883
loop_
_publ_author_name
'Ishikawa, Yoshinobu'

_publ_section_title
;
 Crystal structure of
 6-bromo-7-fluoro-4-oxo-4<i>H</i>-chromene-3-carbaldehyde
;
_journal_issue 7
_journal_name_full 'Acta Crystallographica Section E'
_journal_page_first 857
_journal_page_last 860
_journal_paper_doi 10.1107/S2056989015011871
_journal_volume 71
_journal_year 2015
_chemical_formula_iupac 'C10 H4 Br F O3'
_chemical_formula_moiety 'C10 H4 Br F O3'
_chemical_formula_sum 'C10 H4 Br F O3'
_chemical_formula_weight 271.04
_chemical_name_systematic
;
6-Bromo-7-fluoro-4-oxo-4<i>H</i>-chromene-3-carbaldehyde
;
_space_group_IT_number 19
_symmetry_cell_setting orthorhombic
_symmetry_space_group_name_Hall 'P 2ac 2ab'
_symmetry_space_group_name_H-M 'P 21 21 21'
_atom_sites_solution_hydrogens geom
_atom_sites_solution_primary direct
_atom_sites_solution_secondary difmap
_cell_angle_alpha 90.0000
_cell_angle_beta 90.0000
_cell_angle_gamma 90.0000
_cell_formula_units_Z 4
_cell_length_a 5.784(3)
_cell_length_b 33.713(14)
_cell_length_c 4.633(3)
_cell_measurement_reflns_used 25
_cell_measurement_temperature 100
_cell_measurement_theta_max 16.61
_cell_measurement_theta_min 15.09
_cell_volume 903.4(8)
_computing_cell_refinement
;
<i>WinAFC</i> (Rigaku, 1999)
;
_computing_data_collection
;
<i>WinAFC</i> (Rigaku, 1999)
;
_computing_data_reduction
;
<i>WinAFC</i> (Rigaku, 1999)
;
_computing_molecular_graphics
;
CrystalStructure (Rigaku, 2010)
;
_computing_publication_material
;
CrystalStructure (Rigaku, 2010)
;
_computing_structure_refinement
;
SHELXL97 (Sheldrick, 2008)
;
_computing_structure_solution
;
SIR2008 (Burla <i>et al.</i>,  2007)
;
_diffrn_ambient_temperature 100
_diffrn_measured_fraction_theta_full 0.998
_diffrn_measured_fraction_theta_max 0.998
_diffrn_measurement_device_type 'Rigaku AFC7R'
_diffrn_measurement_method \w
_diffrn_radiation_type 'Mo K\a'
_diffrn_radiation_wavelength 0.71069
_diffrn_reflns_av_R_equivalents 0.0326
_diffrn_reflns_limit_h_max 4
_diffrn_reflns_limit_h_min -7
_diffrn_reflns_limit_k_max 43
_diffrn_reflns_limit_k_min 0
_diffrn_reflns_limit_l_max 6
_diffrn_reflns_limit_l_min -3
_diffrn_reflns_number 1744
_diffrn_reflns_theta_full 27.52
_diffrn_reflns_theta_max 27.52
_diffrn_standards_decay_% -2.962
_diffrn_standards_interval_count 150
_diffrn_standards_number 3
_exptl_absorpt_coefficient_mu 4.559
_exptl_absorpt_correction_T_max 0.634
_exptl_absorpt_correction_T_min 0.388
_exptl_absorpt_correction_type psi-scan
_exptl_absorpt_process_details
;
(North <i>et al.</i>,  1968)
;
_exptl_crystal_colour colorless
_exptl_crystal_density_diffrn 1.993
_exptl_crystal_density_method 'not measured'
_exptl_crystal_description plate
_exptl_crystal_F_000 528.00
_exptl_crystal_size_max 0.30
_exptl_crystal_size_mid 0.25
_exptl_crystal_size_min 0.10
_refine_diff_density_max 1.210
_refine_diff_density_min -1.530
_refine_ls_abs_structure_details
;
Flack (1983), 110 Friedel Pairs
;
_refine_ls_abs_structure_Flack 0.02(3)
_refine_ls_extinction_method none
_refine_ls_goodness_of_fit_ref 1.121
_refine_ls_hydrogen_treatment constr
_refine_ls_number_parameters 136
_refine_ls_number_reflns 1384
_refine_ls_number_restraints 0
_refine_ls_R_factor_gt 0.0456
_refine_ls_shift/su_max 0.000
_refine_ls_structure_factor_coef Fsqd
_refine_ls_weighting_details 'w = 1/[\s^2^(Fo^2^)+(0.0881P)^2^] where P=(Fo^2^+2Fc^2^)/3'
_refine_ls_weighting_scheme calc
_refine_ls_wR_factor_ref 0.1232
_reflns_number_gt 1203
_reflns_number_total 1384
_reflns_threshold_expression F^2^>2.0\s(F^2^)
_cod_data_source_file hb7440sup1.cf
_cod_data_source_block I
_cod_database_code 2240883

loop_
_symmetry_equiv_pos_site_id
_symmetry_equiv_pos_as_xyz
1 +X,+Y,+Z
2 1/2+X,1/2-Y,-Z
3 -X,1/2+Y,1/2-Z
4 1/2-X,-Y,1/2+Z

loop_
_atom_site_type_symbol
_atom_site_label
_atom_site_fract_x
_atom_site_fract_y
_atom_site_fract_z
_atom_site_U_iso_or_equiv
_atom_site_adp_type
_atom_site_calc_flag
_atom_site_refinement_flags
_atom_site_occupancy
_atom_site_symmetry_multiplicity
Br Br1 0.12276(11) 0.224324(15) 1.22910(13) 0.0241(2) Uani d . 1.0 4
F F1 0.5835(7) 0.19539(10) 1.4414(8) 0.0246(8) Uani d . 1.0 4
O O1 0.6802(7) 0.08180(12) 0.8763(9) 0.0163(9) Uani d . 1.0 4
O O2 0.0653(7) 0.09910(11) 0.4588(9) 0.0181(9) Uani d . 1.0 4
O O3 0.4556(7) 0.00248(11) 0.2458(10) 0.0206(9) Uani d . 1.0 4
C C1 0.6066(10) 0.05663(16) 0.6730(12) 0.0156(11) Uani d . 1.0 4
C C2 0.4022(10) 0.06057(15) 0.5311(12) 0.0136(11) Uani d . 1.0 4
C C3 0.2522(10) 0.09394(16) 0.5850(12) 0.0146(12) Uani d . 1.0 4
C C4 0.2095(10) 0.15532(16) 0.8912(13) 0.0174(12) Uani d . 1.0 4
C C5 0.2924(11) 0.17998(16) 1.1017(14) 0.0174(12) Uani d . 1.0 4
C C6 0.5054(10) 0.17161(15) 1.2299(14) 0.0174(11) Uani d . 1.0 4
C C7 0.6356(10) 0.13944(16) 1.1538(13) 0.0166(11) Uani d . 1.0 4
C C8 0.3361(9) 0.12153(16) 0.8105(12) 0.0143(12) Uani d . 1.0 4
C C9 0.5490(10) 0.11445(16) 0.9405(12) 0.0142(12) Uani d . 1.0 4
C C10 0.3392(10) 0.03094(16) 0.3123(12) 0.0173(12) Uani d . 1.0 4
H H1 0.7026 0.0347 0.6250 0.0187 Uiso calc R 1.0 4
H H2 0.0664 0.1611 0.7995 0.0209 Uiso calc R 1.0 4
H H3 0.7803 0.1343 1.2435 0.0199 Uiso calc R 1.0 4
H H4 0.1959 0.0344 0.2153 0.0208 Uiso calc R 1.0 4

loop_
_atom_site_aniso_label
_atom_site_aniso_U_11
_atom_site_aniso_U_22
_atom_site_aniso_U_33
_atom_site_aniso_U_12
_atom_site_aniso_U_13
_atom_site_aniso_U_23
Br1 0.0215(4) 0.0219(3) 0.0289(4) 0.0043(3) 0.0054(3) -0.0050(3)
F1 0.0229(19) 0.0293(18) 0.0217(17) -0.0055(16) -0.0022(18) -0.0089(15)
O1 0.0088(19) 0.024(2) 0.0159(19) 0.0017(16) -0.0026(17) -0.0016(17)
O2 0.012(2) 0.024(2) 0.018(2) 0.0042(17) -0.0052(18) -0.0009(17)
O3 0.0170(19) 0.0243(19) 0.020(2) 0.0020(16) 0.002(2) -0.0038(19)
C1 0.012(3) 0.021(3) 0.014(3) 0.002(3) 0.001(3) 0.000(2)
C2 0.014(3) 0.016(3) 0.011(3) 0.002(3) 0.000(3) 0.0019(19)
C3 0.010(3) 0.022(3) 0.012(3) -0.003(3) 0.000(3) 0.003(3)
C4 0.014(3) 0.021(3) 0.018(3) 0.003(3) 0.002(3) 0.003(3)
C5 0.019(3) 0.015(3) 0.018(3) 0.000(3) 0.005(3) 0.001(3)
C6 0.020(3) 0.016(3) 0.016(3) -0.003(3) -0.001(3) -0.005(3)
C7 0.011(3) 0.024(3) 0.015(3) -0.003(3) -0.001(3) 0.001(2)
C8 0.009(3) 0.023(3) 0.011(3) 0.001(2) -0.002(3) 0.001(2)
C9 0.010(3) 0.023(3) 0.010(3) -0.001(2) 0.001(2) 0.005(3)
C10 0.016(3) 0.023(3) 0.013(3) 0.001(3) 0.004(3) 0.002(3)

loop_
_atom_type_symbol
_atom_type_description
_atom_type_scat_dispersion_real
_atom_type_scat_dispersion_imag
_atom_type_scat_source
C C 0.0033 0.0016
;
International Tables for Crystallography
(1992, Vol. C, Tables 4.2.6.8 and 6.1.1.4)
;
H H 0.0000 0.0000
;
International Tables for Crystallography
(1992, Vol. C, Table 6.1.1.4)
;
Br Br -0.2901 2.4595
;
International Tables for Crystallography
(1992, Vol. C, Tables 4.2.6.8 and 6.1.1.4)
;
F F 0.0171 0.0103
;
International Tables for Crystallography
(1992, Vol. C, Tables 4.2.6.8 and 6.1.1.4)
;
O O 0.0106 0.0060
;
International Tables for Crystallography
(1992, Vol. C, Tables 4.2.6.8 and 6.1.1.4)
;

loop_
_geom_angle_atom_site_label_1
_geom_angle_atom_site_label_2
_geom_angle_atom_site_label_3
_geom_angle
_geom_angle_publ_flag
C1 O1 C9 119.1(5) no
O1 C1 C2 123.8(5) no
C1 C2 C3 121.0(5) no
C1 C2 C10 118.9(5) no
C3 C2 C10 120.0(5) no
O2 C3 C2 123.5(5) no
O2 C3 C8 122.0(5) no
C2 C3 C8 114.5(5) no
C5 C4 C8 120.0(6) no
Br1 C5 C4 121.5(5) no
Br1 C5 C6 119.1(5) no
C4 C5 C6 119.3(6) no
F1 C6 C5 119.1(5) no
F1 C6 C7 118.4(5) no
C5 C6 C7 122.5(6) no
C6 C7 C9 117.7(6) no
C3 C8 C4 121.8(5) no
C3 C8 C9 119.2(5) no
C4 C8 C9 119.0(5) no
O1 C9 C7 116.2(5) no
O1 C9 C8 122.3(5) no
C7 C9 C8 121.5(5) no
O3 C10 C2 125.2(6) no
O1 C1 H1 118.124 no
C2 C1 H1 118.120 no
C5 C4 H2 120.003 no
C8 C4 H2 120.030 no
C6 C7 H3 121.140 no
C9 C7 H3 121.139 no
O3 C10 H4 117.421 no
C2 C10 H4 117.409 no

loop_
_geom_bond_atom_site_label_1
_geom_bond_atom_site_label_2
_geom_bond_distance
_geom_bond_publ_flag
Br1 C5 1.883(6) no
F1 C6 1.344(7) no
O1 C1 1.338(7) no
O1 C9 1.370(7) no
O2 C3 1.241(7) no
O3 C10 1.212(7) no
C1 C2 1.359(8) no
C2 C3 1.443(8) no
C2 C10 1.469(8) no
C3 C8 1.480(8) no
C4 C5 1.369(9) no
C4 C8 1.405(8) no
C5 C6 1.396(9) no
C6 C7 1.367(8) no
C7 C9 1.392(8) no
C8 C9 1.392(8) no
C1 H1 0.950 no
C4 H2 0.950 no
C7 H3 0.950 no
C10 H4 0.950 no

loop_
_geom_contact_atom_site_label_1
_geom_contact_atom_site_label_2
_geom_contact_distance
_geom_contact_site_symmetry_2
_geom_contact_publ_flag
Br1 F1 3.004(4) . no
F1 C9 3.588(7) . no
O1 C3 2.849(7) . no
O1 C6 3.588(7) . no
O2 C1 3.583(7) . no
O2 C4 2.881(7) . no
O2 C10 2.873(7) . no
O3 C1 2.831(7) . no
C1 C7 3.576(8) . no
C1 C8 2.764(8) . no
C2 C9 2.760(8) . no
C4 C7 2.800(8) . no
C5 C9 2.764(8) . no
C6 C8 2.754(8) . no
Br1 F1 3.413(4) 1_455 no
Br1 F1 3.116(4) 2_458 no
F1 Br1 3.413(4) 1_655 no
F1 Br1 3.116(4) 2_558 no
F1 C4 3.293(7) 1_556 no
F1 C5 3.530(8) 1_556 no
F1 C8 3.342(7) 1_556 no
F1 C9 3.582(7) 1_556 no
O1 O2 3.007(6) 1_655 no
O1 O2 3.547(6) 1_656 no
O1 O3 3.431(6) 1_556 no
O1 O3 3.589(6) 4_655 no
O1 C2 3.507(7) 1_556 no
O1 C3 3.596(7) 1_655 no
O1 C10 3.303(7) 1_556 no
O2 O1 3.547(6) 1_454 no
O2 O1 3.007(6) 1_455 no
O2 C1 3.174(7) 1_455 no
O2 C4 3.347(8) 1_554 no
O2 C5 3.449(7) 1_554 no
O2 C7 3.166(7) 1_454 no
O2 C8 3.471(7) 1_554 no
O3 O1 3.431(6) 1_554 no
O3 O1 3.589(6) 4_654 no
O3 O3 3.324(6) 4_554 no
O3 O3 3.324(6) 4_555 no
O3 C1 3.337(7) 1_554 no
O3 C1 3.240(7) 4_654 no
O3 C2 3.129(7) 4_554 no
O3 C3 3.545(7) 4_554 no
O3 C10 2.865(7) 4_554 no
O3 C10 3.326(7) 4_555 no
C1 O2 3.174(7) 1_655 no
C1 O3 3.337(7) 1_556 no
C1 O3 3.240(7) 4_655 no
C1 C10 3.452(8) 1_556 no
C2 O1 3.507(7) 1_554 no
C2 O3 3.129(7) 4_555 no
C2 C7 3.456(8) 1_554 no
C2 C9 3.392(8) 1_554 no
C3 O1 3.596(7) 1_455 no
C3 O3 3.545(7) 4_555 no
C3 C6 3.422(8) 1_554 no
C3 C7 3.356(8) 1_554 no
C3 C9 3.513(8) 1_554 no
C4 F1 3.293(7) 1_554 no
C4 O2 3.347(8) 1_556 no
C4 C6 3.552(9) 1_554 no
C4 C7 3.576(9) 1_455 no
C5 F1 3.530(8) 1_554 no
C5 O2 3.449(7) 1_556 no
C6 C3 3.422(8) 1_556 no
C6 C4 3.552(9) 1_556 no
C6 C8 3.323(9) 1_556 no
C7 O2 3.166(7) 1_656 no
C7 C2 3.456(8) 1_556 no
C7 C3 3.356(8) 1_556 no
C7 C4 3.576(9) 1_655 no
C7 C8 3.552(8) 1_556 no
C8 F1 3.342(7) 1_554 no
C8 O2 3.471(7) 1_556 no
C8 C6 3.323(9) 1_554 no
C8 C7 3.552(8) 1_554 no
C9 F1 3.582(7) 1_554 no
C9 C2 3.392(8) 1_556 no
C9 C3 3.513(8) 1_556 no
C9 C10 3.517(8) 1_556 no
C10 O1 3.303(7) 1_554 no
C10 O3 3.326(7) 4_554 no
C10 O3 2.865(7) 4_555 no
C10 C1 3.452(8) 1_554 no
C10 C9 3.517(8) 1_554 no
C10 C10 3.284(8) 4_554 no
C10 C10 3.284(8) 4_555 no
Br1 H2 2.9352 . no
F1 H3 2.5252 . no
O1 H3 2.5222 . no
O2 H2 2.6181 . no
O2 H4 2.5704 . no
O3 H1 2.5121 . no
C1 H4 3.2714 . no
C3 H1 3.2873 . no
C3 H2 2.6949 . no
C3 H4 2.6597 . no
C5 H3 3.2809 . no
C6 H2 3.2480 . no
C8 H3 3.2878 . no
C9 H1 3.1856 . no
C9 H2 3.2692 . no
C10 H1 2.5561 . no
H1 H4 3.4920 . no
Br1 H2 3.4115 1_556 no
F1 H2 3.4488 1_656 no
O1 H2 3.5011 1_655 no
O1 H3 3.4733 1_554 no
O1 H4 3.5880 1_556 no
O2 H1 3.1145 1_455 no
O2 H3 2.2632 1_454 no
O3 H1 3.3905 1_554 no
O3 H1 2.4077 4_654 no
O3 H4 2.8893 4_554 no
O3 H4 2.6535 4_555 no
C1 H3 3.4389 1_554 no
C1 H4 3.5384 1_556 no
C1 H4 3.5368 4_555 no
C2 H3 3.5689 1_554 no
C2 H4 3.5005 1_556 no
C2 H4 3.3605 4_555 no
C3 H3 3.4362 1_454 no
C3 H4 3.5589 1_556 no
C4 H3 3.0546 1_455 no
C5 H2 3.5448 1_556 no
C5 H3 3.4028 1_455 no
C7 H2 3.0718 1_655 no
C8 H4 3.5793 1_556 no
C9 H2 3.4429 1_655 no
C9 H3 3.5587 1_554 no
C10 H1 3.5611 4_654 no
C10 H4 3.5406 4_554 no
C10 H4 2.8936 4_555 no
H1 O2 3.1145 1_655 no
H1 O3 3.3905 1_556 no
H1 O3 2.4077 4_655 no
H1 C10 3.5611 4_655 no
H1 H1 3.3395 4_654 no
H1 H1 3.3395 4_655 no
H1 H4 3.4266 1_655 no
H1 H4 3.3038 4_555 no
H2 Br1 3.4115 1_554 no
H2 F1 3.4488 1_454 no
H2 O1 3.5011 1_455 no
H2 C5 3.5448 1_554 no
H2 C7 3.0718 1_455 no
H2 C9 3.4429 1_455 no
H2 H3 3.1920 1_454 no
H2 H3 2.7898 1_455 no
H3 O1 3.4733 1_556 no
H3 O2 2.2632 1_656 no
H3 C1 3.4389 1_556 no
H3 C2 3.5689 1_556 no
H3 C3 3.4362 1_656 no
H3 C4 3.0546 1_655 no
H3 C5 3.4028 1_655 no
H3 C9 3.5587 1_556 no
H3 H2 2.7898 1_655 no
H3 H2 3.1920 1_656 no
H4 O1 3.5880 1_554 no
H4 O3 2.6535 4_554 no
H4 O3 2.8893 4_555 no
H4 C1 3.5384 1_554 no
H4 C1 3.5368 4_554 no
H4 C2 3.5005 1_554 no
H4 C2 3.3605 4_554 no
H4 C3 3.5589 1_554 no
H4 C8 3.5793 1_554 no
H4 C10 2.8936 4_554 no
H4 C10 3.5406 4_555 no
H4 H1 3.4266 1_455 no
H4 H1 3.3038 4_554 no
H4 H4 3.3354 4_554 no
H4 H4 3.3354 4_555 no

loop_
_geom_hbond_atom_site_label_D
_geom_hbond_atom_site_label_H
_geom_hbond_atom_site_label_A
_geom_hbond_site_symmetry_A
_geom_hbond_distance_DH
_geom_hbond_distance_HA
_geom_hbond_distance_DA
_geom_hbond_angle_DHA
_geom_hbond_publ_flag
C1 H1 O3 4_655 0.95 2.41 3.240(7) 146 yes
C7 H3 O2 1_656 0.95 2.26 3.166(7) 158 yes

loop_
_geom_torsion_atom_site_label_1
_geom_torsion_atom_site_label_2
_geom_torsion_atom_site_label_3
_geom_torsion_atom_site_label_4
_geom_torsion
_geom_torsion_publ_flag
C1 O1 C9 C7 -179.9(4) no
C1 O1 C9 C8 2.9(8) no
C9 O1 C1 C2 -2.7(8) no
C9 O1 C1 H1 177.3 no
O1 C1 C2 C3 2.5(8) no
O1 C1 C2 C10 -179.8(5) no
H1 C1 C2 C3 -177.5 no
H1 C1 C2 C10 0.2 no
C1 C2 C3 O2 179.2(5) no
C1 C2 C3 C8 -2.2(8) no
C1 C2 C10 O3 0.3(9) no
C1 C2 C10 H4 -179.7 no
C3 C2 C10 O3 178.1(5) no
C3 C2 C10 H4 -1.9 no
C10 C2 C3 O2 1.4(8) no
C10 C2 C3 C8 -180.0(5) no
O2 C3 C8 C4 -0.8(8) no
O2 C3 C8 C9 -178.9(5) no
C2 C3 C8 C4 -179.4(5) no
C2 C3 C8 C9 2.4(7) no
C5 C4 C8 C3 179.6(5) no
C5 C4 C8 C9 -2.2(8) no
C8 C4 C5 Br1 -177.2(5) no
C8 C4 C5 C6 1.4(9) no
H2 C4 C5 Br1 2.8 no
H2 C4 C5 C6 -178.6 no
H2 C4 C8 C3 -0.4 no
H2 C4 C8 C9 177.8 no
Br1 C5 C6 F1 0.2(8) no
Br1 C5 C6 C7 178.4(4) no
C4 C5 C6 F1 -178.4(5) no
C4 C5 C6 C7 -0.2(9) no
F1 C6 C7 C9 178.1(5) no
F1 C6 C7 H3 -1.9 no
C5 C6 C7 C9 -0.1(9) no
C5 C6 C7 H3 179.9 no
C6 C7 C9 O1 -177.9(5) no
C6 C7 C9 C8 -0.7(8) no
H3 C7 C9 O1 2.1 no
H3 C7 C9 C8 179.3 no
C3 C8 C9 O1 -2.9(8) no
C3 C8 C9 C7 -179.9(5) no
C4 C8 C9 O1 178.9(5) no
C4 C8 C9 C7 1.9(8) no

_cod_database_fobs_code 2240883
